data_2103415
loop_
_publ_author_name
'Herbstein, Frank H.'
'Hu, Shengzhi'
'Kapon, Moshe'

_publ_section_title
;
 Some errors from the crystallographic literature, some amplifications
 and a questionable result
;
_journal_issue 5
_journal_name_full 'Acta Crystallographica Section B'
_journal_page_first 884
_journal_page_last 892
_journal_paper_doi 10.1107/S0108768102010261
_journal_volume 58
_journal_year 2002
_chemical_formula_sum 'C23 H24 O'
_chemical_name_systematic
;
4-Methyl-2,6-bis(4-methylbenzylidene)cyclohexanone
;
_space_group_IT_number 36
_symmetry_space_group_name_Hall 'C 2c -2'
_symmetry_space_group_name_H-M 'C m c 21'
_cell_angle_alpha 90.00
_cell_angle_beta 90.00
_cell_angle_gamma 90.00
_cell_formula_units_Z 4
_cell_length_a 19.531
_cell_length_b 11.459
_cell_length_c 8.067
_cell_volume 1805.441
_diffrn_ambient_temperature 298
_cod_data_source_file bm0053.cif
_cod_data_source_block number_5
_cod_original_cell_volume 1805.44
_cod_original_sg_symbol_H-M Cmc2(1)
_cod_original_formula_sum ' C23 H24 O '
_cod_database_code 2103415

loop_
_symmetry_equiv_pos_as_xyz
'x, y, z'
'x, -y, z + 1/2'
'-x, y,  z'
'-x, -y, z + 1/2 '
'x + 1/2, y + 1/2, z'
'x + 1/2, -y + 1/2, z + 1/2'
'-x + 1/2, y + 1/2,  z'
'-x + 1/2, -y + 1/2, z + 1/2 '

loop_
_atom_site_label
_atom_site_fract_x
_atom_site_fract_y
_atom_site_fract_z
O 0.0000 0.5088 -0.3432
C1 0.0000 0.4065 -0.3058
C4 0.0000 0.1612 -0.3557
C7 0.0000 0.0271 -0.3598
C2,6 -0.0660 0.3417 -0.2722
C3,5 -0.0637 0.2088 -0.2697
C8,16 -0.1219 0.4083 -0.2476
C9,17 -0.1911 0.3753 -0.2006
C10,18 -0.2086 0.2718 -0.1195
C11,19 -0.2760 0.2472 -0.0749
C12,20 -0.3287 0.3245 -0.1131
C13,21 -0.3115 0.4284 -0.1903
C14,22 -0.2447 0.4547 -0.2343
C15,23 -0.4024 0.2933 -0.0667
